data_2200655
loop_
_publ_author_name
'Albada, Gerard A. van'
'Mutikainen, Ilpo'
'Turpeinen, Urho'
'Reedijk, Jan'

_publ_section_title <i>catena</i>-Poly[[dicyanamidobis(3-hydroxypyridine-<i>N</i>)copper(II)]-\m-dicyanamido]
_journal_issue 10
_journal_name_full 'Acta Crystallographica Section E'
_journal_page_first m421
_journal_page_last m423
_journal_paper_doi 10.1107/S160053680101460X
_journal_volume 57
_journal_year 2001
_chemical_formula_iupac '[Cu (C2 N3)2 (C5 H5 N O)2]'
_chemical_formula_moiety 'C14 H10 Cu N8 O2'
_chemical_formula_sum 'C14 H10 Cu N8 O2'
_chemical_formula_weight 385.84
_chemical_name_systematic
;
catena-Poly[[dicyanamidobis(3-hydroxypyridine-N)copper(II)]-\m-dicyanamido]
;
_space_group_IT_number 61
_symmetry_cell_setting orthorhombic
_symmetry_space_group_name_Hall '-P 2ac 2ab'
_symmetry_space_group_name_H-M 'P b c a'
_audit_creation_method SHELXL-97
_cell_angle_alpha 90.00
_cell_angle_beta 90.00
_cell_angle_gamma 90.00
_cell_formula_units_Z 8
_cell_length_a 7.266(2)
_cell_length_b 13.925(3)
_cell_length_c 30.327(6)
_cell_measurement_reflns_used 25
_cell_measurement_temperature 193(2)
_cell_measurement_theta_max 27
_cell_measurement_theta_min 12
_cell_volume 3068.5(12)
_computing_cell_refinement 'CAD-4 Software'
_computing_data_collection 'CAD-4 Software (Enraf-Nonius, 1985)'
_computing_data_reduction 'XCAD4 (Harms, 1996)'
_computing_molecular_graphics 'SHELXTL/PC (Sheldrick, 1994)'
_computing_publication_material SHELXL97
_computing_structure_refinement 'SHELXL97 (Sheldrick, 1997)'
_computing_structure_solution 'SHELXS97 (Sheldrick, 1997)'
_diffrn_ambient_temperature 193(2)
_diffrn_measured_fraction_theta_full .869
_diffrn_measured_fraction_theta_max .869
_diffrn_measurement_device_type 'Enraf-nonius CAD-4'
_diffrn_measurement_method \w-2\q
_diffrn_radiation_monochromator graphite
_diffrn_radiation_source 'fine-focus sealed tube'
_diffrn_radiation_type CuK\a
_diffrn_radiation_wavelength 1.54180
_diffrn_reflns_av_R_equivalents .1000
_diffrn_reflns_av_sigmaI/netI .0241
_diffrn_reflns_limit_h_max 0
_diffrn_reflns_limit_h_min -8
_diffrn_reflns_limit_k_max 0
_diffrn_reflns_limit_k_min -16
_diffrn_reflns_limit_l_max 11
_diffrn_reflns_limit_l_min -36
_diffrn_reflns_number 2780
_diffrn_reflns_theta_full 66.91
_diffrn_reflns_theta_max 66.91
_diffrn_reflns_theta_min 2.91
_diffrn_standards_decay_% .0
_diffrn_standards_interval_count 200
_diffrn_standards_number 3
_exptl_absorpt_coefficient_mu 2.275
_exptl_absorpt_correction_T_max 1.000
_exptl_absorpt_correction_T_min .755
_exptl_absorpt_correction_type '\y scan'
_exptl_absorpt_process_details '(North et al., 1968)'
_exptl_crystal_colour green
_exptl_crystal_density_diffrn 1.670
_exptl_crystal_density_method 'not measured'
_exptl_crystal_description prismatic
_exptl_crystal_F_000 1560
_exptl_crystal_size_max .50
_exptl_crystal_size_mid .20
_exptl_crystal_size_min .08
_refine_diff_density_max .324
_refine_diff_density_min -.964
_refine_ls_extinction_method none
_refine_ls_goodness_of_fit_ref .810
_refine_ls_hydrogen_treatment constr
_refine_ls_matrix_type full
_refine_ls_number_parameters 235
_refine_ls_number_reflns 2723
_refine_ls_number_restraints 0
_refine_ls_restrained_S_all .810
_refine_ls_R_factor_all .0543
_refine_ls_R_factor_gt .0407
_refine_ls_shift/su_max .001
_refine_ls_shift/su_mean .000
_refine_ls_structure_factor_coef Fsqd
_refine_ls_weighting_details 'w = 1/[\s^2^(Fo^2^)+(0.0878P)^2^+8.7618P] where P = (Fo^2^+2Fc^2^)/3'
_refine_ls_weighting_scheme calc
_refine_ls_wR_factor_ref .1198
_reflns_number_gt 2241
_reflns_number_total 2723
_reflns_threshold_expression I>2\s(I)
_cod_data_source_file cv6054.cif
_cod_data_source_block I
_cod_depositor_comments
;
The following automatic conversions were performed:

'_refine_ls_weighting_scheme' value 'calc w =
1/[\s^2^(Fo^2^)+(0.0878P)^2^+8.7618P] where P = (Fo^2^+2Fc^2^)/3' was
changed to 'calc'. New tag '_refine_ls_weighting_details' was
created. The value of the new tag was set to 'w =
1/[\s^2^(Fo^2^)+(0.0878P)^2^+8.7618P] where P = (Fo^2^+2Fc^2^)/3'.

Automatic conversion script
Id: cif_fix_values 3143 2015-03-26 13:38:13Z robertas 
;
_cod_database_code 2200655
_cod_database_fobs_code 2200655

loop_
_symmetry_equiv_pos_as_xyz
'x, y, z'
'-x+1/2, -y, z+1/2'
'-x, y+1/2, -z+1/2'
'x+1/2, -y+1/2, -z'
'-x, -y, -z'
'x-1/2, y, -z-1/2'
'x, -y-1/2, z-1/2'
'-x-1/2, y-1/2, z'

loop_
_atom_site_label
_atom_site_fract_x
_atom_site_fract_y
_atom_site_fract_z
_atom_site_U_iso_or_equiv
_atom_site_adp_type
_atom_site_calc_flag
_atom_site_refinement_flags
_atom_site_occupancy
_atom_site_disorder_assembly
_atom_site_disorder_group
_atom_site_type_symbol
Cu1 .11022(6) .14599(3) .130442(13) .01939(17) Uani d . 1 . . Cu
N11 .1003(4) .19606(19) .06788(8) .0229(6) Uani d . 1 . . N
C12 .0875(4) .1339(2) .03419(10) .0240(7) Uani d . 1 . . C
H12A .0817 .0670 .0402 .029 Uiso calc R 1 . . H
C13 .0826(5) .1652(2) -.00915(10) .0258(7) Uani d . 1 . . C
H13A .0744 .1198 -.0330 .031 Uiso d P .25 . . H
C14 .0892(5) .2626(2) -.01816(10) .0288(7) Uani d . 1 . . C
H14A .0864 .2854 -.0477 .035 Uiso calc R 1 . . H
C15 .0998(5) .3258(2) .01689(11) .0309(8) Uani d . 1 . . C
H15A .1028 .3941 .0116 .037 Uiso d P .75 . . H
C16 .1066(5) .2905(2) .05945(10) .0280(7) Uani d . 1 . . C
H16A .1160 .3343 .0834 .034 Uiso calc R 1 . . H
O17 .0654(4) .09604(19) -.04008(8) .0261(7) Uani d P .75 . . O
H17A .0876 .1193 -.0651 .039 Uiso calc PR .75 . . H
O171 .1309(19) .4214(8) .0094(4) .057(3) Uani d P .25 . . O
H171 .1392 .4312 -.0178 .085 Uiso calc PR .25 . . H
N21 .1136(3) .09834(19) .19294(8) .0212(5) Uani d . 1 . . N
C22 .0691(4) .0064(2) .20051(10) .0229(6) Uani d . 1 . . C
H22A .0419 -.0340 .1761 .027 Uiso calc R 1 . . H
C23 .0611(4) -.0321(2) .24258(10) .0241(7) Uani d . 1 . . C
C24 .1007(5) .0281(3) .27804(10) .0282(7) Uani d . 1 . . C
H24A .0942 .0048 .3074 .034 Uiso calc R 1 . . H
C25 .1490(5) .1215(3) .26978(11) .0287(7) Uani d . 1 . . C
H25A .1790 .1630 .2936 .034 Uiso calc R 1 . . H
C26 .1544(4) .1556(2) .22707(10) .0230(6) Uani d . 1 . . C
H26A .1875 .2206 .2218 .028 Uiso calc R 1 . . H
O27 .0140(4) -.12552(15) .24642(8) .0361(6) Uani d . 1 . . O
H27A .0328 -.1439 .2724 .054 Uiso calc R 1 . . H
N1 -.4039(4) .0225(3) .08212(9) .0368(8) Uani d . 1 . . N
C1 -.2654(4) .0571(2) .10424(9) .0215(6) Uani d . 1 . . C
N2 -.1348(4) .0875(2) .11995(8) .0255(6) Uani d . 1 . . N
C2 -.5689(4) .0191(2) .09899(9) .0221(7) Uani d . 1 . . C
N3 -.7200(4) .0127(2) .11002(9) .0289(6) Uani d . 1 . . N
N4 .6075(4) .3220(2) .12620(9) .0260(6) Uani d . 1 . . N
C3 .4645(5) .2703(2) .13617(9) .0215(6) Uani d . 1 . . C
N5 .3280(4) .2293(2) .14094(8) .0276(6) Uani d . 1 . . N
C4 .7622(5) .3143(2) .14901(9) .0224(6) Uani d . 1 . . C
N6 .9038(4) .3123(2) .16638(10) .0334(7) Uani d . 1 . . N

loop_
_atom_site_aniso_label
_atom_site_aniso_U_11
_atom_site_aniso_U_22
_atom_site_aniso_U_33
_atom_site_aniso_U_12
_atom_site_aniso_U_13
_atom_site_aniso_U_23
Cu1 .0201(3) .0245(3) .0135(2) -.00362(18) -.00160(16) .00089(16)
N11 .0255(14) .0234(13) .0197(12) -.0024(11) -.0015(10) -.0005(10)
C12 .0307(17) .0210(15) .0202(15) -.0040(13) -.0007(13) .0019(12)
C13 .0329(18) .0296(17) .0149(14) -.0036(14) .0004(13) -.0012(13)
C14 .0420(19) .0276(17) .0170(15) -.0014(15) -.0018(14) .0034(13)
C15 .048(2) .0218(15) .0226(16) -.0003(15) -.0041(15) .0026(13)
C16 .0407(19) .0235(15) .0198(16) .0000(14) -.0016(14) -.0009(13)
O17 .0506(19) .0192(13) .0085(12) -.0036(13) .0039(12) -.0028(10)
O171 .095(10) .041(6) .034(6) .012(7) -.004(6) -.006(5)
N21 .0200(13) .0267(13) .0169(12) -.0010(11) -.0007(9) -.0019(10)
C22 .0228(15) .0262(16) .0195(15) -.0045(12) -.0037(12) -.0011(12)
C23 .0236(15) .0291(16) .0195(15) -.0033(13) -.0035(12) .0019(12)
C24 .0331(18) .0384(19) .0133(14) .0014(15) -.0030(13) .0014(13)
C25 .0339(18) .0347(17) .0175(15) .0015(15) -.0037(13) -.0071(13)
C26 .0242(15) .0230(15) .0218(15) .0008(13) -.0033(13) -.0045(12)
O27 .0534(16) .0312(11) .0238(11) -.0108(12) -.0112(11) .0084(10)
N1 .0246(15) .061(2) .0249(15) -.0105(15) .0025(12) -.0157(14)
C1 .0225(16) .0254(15) .0166(14) -.0005(13) .0042(12) -.0006(12)
N2 .0255(14) .0334(14) .0176(12) -.0042(12) -.0002(11) .0010(11)
C2 .0289(18) .0206(14) .0168(14) -.0018(12) -.0058(12) -.0044(11)
N3 .0242(16) .0343(15) .0281(14) .0002(12) .0004(12) -.0050(12)
N4 .0245(14) .0304(14) .0229(13) -.0072(12) -.0023(11) .0050(11)
C3 .0307(17) .0214(15) .0123(13) -.0010(14) -.0032(12) -.0016(11)
N5 .0301(15) .0310(14) .0216(13) -.0089(13) -.0040(12) .0009(11)
C4 .0277(17) .0232(14) .0162(13) -.0041(13) .0032(14) -.0024(12)
N6 .0332(17) .0409(17) .0260(14) -.0061(13) -.0055(13) .0007(13)

loop_
_atom_type_symbol
_atom_type_description
_atom_type_scat_dispersion_real
_atom_type_scat_dispersion_imag
_atom_type_scat_source
C C .0181 .0091 'International Tables Vol C Tables 4.2.6.8 and 6.1.1.4'
H H .0000 .0000 'International Tables Vol C Tables 4.2.6.8 and 6.1.1.4'
N N .0311 .0180 'International Tables Vol C Tables 4.2.6.8 and 6.1.1.4'
O O .0492 .0322 'International Tables Vol C Tables 4.2.6.8 and 6.1.1.4'
Cu Cu -1.9646 .5888 'International Tables Vol C Tables 4.2.6.8 and 6.1.1.4'

loop_
_geom_angle_atom_site_label_1
_geom_angle_atom_site_label_2
_geom_angle_atom_site_label_3
_geom_angle_site_symmetry_3
_geom_angle
_geom_angle_publ_flag
N2 Cu1 N5 . 168.50(12) yes
N2 Cu1 N21 . 91.54(11) yes
N5 Cu1 N21 . 91.83(10) yes
N2 Cu1 N11 . 87.64(11) yse
N5 Cu1 N11 . 88.71(11) yes
N21 Cu1 N11 . 178.38(11) yes
N2 Cu1 N3 1_655 96.10(11) yes
N5 Cu1 N3 1_655 94.96(11) yes
N21 Cu1 N3 1_655 88.91(10) yes
N11 Cu1 N3 1_655 92.56(10) yes
C16 N11 C12 . 119.3(3) no
C16 N11 Cu1 . 121.1(2) no
C12 N11 Cu1 . 119.6(2) no
N11 C12 C13 . 121.4(3) no
N11 C12 H12A . 119.3 no
C13 C12 H12A . 119.3 no
O17 C13 C14 . 124.4(3) no
O17 C13 C12 . 115.9(3) no
C14 C13 C12 . 119.7(3) no
O17 C13 H13A . 4.8 no
C14 C13 H13A . 119.9 no
C12 C13 H13A . 120.4 no
C15 C14 C13 . 118.3(3) no
C15 C14 H14A . 120.9 no
C13 C14 H14A . 120.9 no
O171 C15 C14 . 120.1(5) no
O171 C15 C16 . 119.6(5) no
C14 C15 C16 . 119.6(3) no
O171 C15 H15A . 8.2 no
C14 C15 H15A . 120.0 no
C16 C15 H15A . 120.4 no
N11 C16 C15 . 121.7(3) no
N11 C16 H16A . 119.1 no
C15 C16 H16A . 119.1 no
C13 O17 H13A . 11.6 no
C13 O17 H17A . 109.5 no
H13A O17 H17A . 97.9 no
C15 O171 H15A . 18.5 no
C15 O171 H171 . 109.5 no
H15A O171 H171 . 108.8 no
C22 N21 C26 . 119.3(3) no
C22 N21 Cu1 . 118.3(2) no
C26 N21 Cu1 . 122.4(2) no
N21 C22 C23 . 122.5(3) no
N21 C22 H22A . 118.8 no
C23 C22 H22A . 118.8 no
O27 C23 C22 . 117.5(3) no
O27 C23 C24 . 124.4(3) no
C22 C23 C24 . 118.1(3) no
C25 C24 C23 . 118.8(3) no
C25 C24 H24A . 120.6 no
C23 C24 H24A . 120.6 no
C24 C25 C26 . 120.4(3) no
C24 C25 H25A . 119.8 no
C26 C25 H25A . 119.8 no
N21 C26 C25 . 120.9(3) no
N21 C26 H26A . 119.5 no
C25 C26 H26A . 119.5 no
C23 O27 H27A . 109.5 no
C1 N1 C2 . 121.4(3) no
N2 C1 N1 . 173.4(3) no
C1 N2 Cu1 . 164.6(2) no
N3 C2 N1 . 173.4(3) no
C2 N3 Cu1 1_455 121.6(2) no
C3 N4 C4 . 120.8(3) no
N5 C3 N4 . 172.2(3) no
C3 N5 Cu1 . 162.4(2) no
N6 C4 N4 . 174.4(3) no

loop_
_geom_bond_atom_site_label_1
_geom_bond_atom_site_label_2
_geom_bond_site_symmetry_2
_geom_bond_distance
_geom_bond_publ_flag
Cu1 N2 . 1.983(3) yes
Cu1 N5 . 1.988(3) yes
Cu1 N21 . 2.008(3) yes
Cu1 N11 . 2.023(3) yes
Cu1 N3 1_655 2.313(3) yes
N11 C16 . 1.340(4) no
N11 C12 . 1.343(4) no
C12 C13 . 1.386(4) no
C12 H12A . .9500 no
C13 O17 . 1.351(4) no
C13 C14 . 1.384(5) no
C13 H13A . .9622 no
C14 C15 . 1.382(5) no
C14 H14A . .9500 no
C15 O171 . 1.369(12) no
C15 C16 . 1.382(4) no
C15 H15A . .9653 no
C16 H16A . .9500 no
O17 H13A . .4001 no
O17 H17A . .8400 no
O171 H15A . .4357 no
O171 H171 . .8400 no
N21 C22 . 1.341(4) no
N21 C26 . 1.340(4) no
C22 C23 . 1.385(4) no
C22 H22A . .9500 no
C23 O27 . 1.351(4) no
C23 C24 . 1.393(4) no
C24 C25 . 1.370(5) no
C24 H24A . .9500 no
C25 C26 . 1.380(5) no
C25 H25A . .9500 no
C26 H26A . .9500 no
O27 H27A . .8400 no
N1 C1 . 1.302(4) no
N1 C2 . 1.305(4) no
C1 N2 . 1.144(4) no
C2 N3 . 1.151(4) no
N3 Cu1 1_455 2.313(3) no
N4 C3 . 1.300(4) no
N4 C4 . 1.325(4) no
C3 N5 . 1.153(4) no
C4 N6 . 1.156(4) no
